data_1539491
loop_
_publ_author_name
'Spear, K.E.'
'Leitnaker, J.M.'

_publ_section_title
;
 Phase behavior of the U-V-N system and properties of U V N2
;
_journal_name_full 'High Temperature Science'
_journal_page_first 29
_journal_page_last 40
_journal_volume 3
_journal_year 1971
_chemical_formula_sum 'N2 U V'
_chemical_name_systematic 'U V N2'
_space_group_IT_number 62
_symmetry_space_group_name_Hall '-P 2ac 2n'
_symmetry_space_group_name_H-M 'P n m a'
_cell_angle_alpha 90
_cell_angle_beta 90
_cell_angle_gamma 90
_cell_formula_units_Z 4
_cell_length_a 5.451
_cell_length_b 3.185
_cell_length_c 10.667
_cell_volume 185.194
_citation_journal_id_ASTM HITSAC
_cod_data_source_file Spear_HITSAC_1971_787.cif
_cod_data_source_block N2U1V1
_cod_original_cell_volume 185.1944
_cod_original_formula_sum 'N2 U1 V1'
_cod_database_code 1539491

loop_
_symmetry_equiv_pos_as_xyz
x,y,z
-x+1/2,-y,z+1/2
x+1/2,-y+1/2,-z+1/2
-x,y+1/2,-z
-x,-y,-z
x-1/2,y,-z-1/2
-x-1/2,y-1/2,z-1/2
x,-y-1/2,z

loop_
_atom_site_label
_atom_site_type_symbol
_atom_site_fract_x
_atom_site_fract_y
_atom_site_fract_z
_atom_site_occupancy
_atom_site_U_iso_or_equiv
U1 U 0.0819 0.25 0.1421 1 0.0
V1 V 0.4191 0.25 0.8986 1 0.0
N2 N 0.751 0.25 0.005 1 0.0
N1 N 0.153 0.25 0.752 1 0.0
